data_1574484
loop_
_publ_author_name
'Cai, Xian-Bao'
'Liang, Dong'
'Zhang, Deng-Chao'
'Jia, Ji-Hui'
'Wu, Xiao-Yuan'
'Lu, Can-Zhong'

_publ_section_title
;
 Achieving dual emission of thermally activated delayed fluorescence and
 ultralong room-temperature phosphorescence by controlling excited state
 dynamics through metal coordination
;
_journal_issue 22
_journal_name_full 'Chemical Science'
_journal_page_first 9802
_journal_page_last 9808
_journal_paper_doi 10.1039/D5SC00555H
_journal_volume 16
_journal_year 2025
_chemical_formula_moiety '2(C48 H34 N4), 2(C7 H7.294 O0.583), 4(H2 O)'
_chemical_formula_sum 'C110 H92 N8 O4.5'
_chemical_formula_weight 1597.91
_chemical_name_systematic Phen-Tpa
_space_group_crystal_system triclinic
_space_group_IT_number 2
_space_group_name_Hall '-P 1'
_space_group_name_H-M_alt 'P -1'
_atom_sites_solution_hydrogens mixed
_atom_sites_solution_primary dual
_audit_block_doi 10.5517/ccdc.csd.cc2m1v0k
_audit_creation_date 2024-12-08
_audit_creation_method
;
Olex2 1.5
(compiled 2024.02.16 svn.r378c4104 for OlexSys, GUI svn.r6928)
;
_audit_update_record
;
2025-01-06 deposited with the CCDC.	2025-04-21 downloaded from the CCDC.
;
_cell_angle_alpha 89.8470(10)
_cell_angle_beta 85.1040(10)
_cell_angle_gamma 75.2930(10)
_cell_formula_units_Z 1
_cell_length_a 9.74650(10)
_cell_length_b 10.17140(10)
_cell_length_c 21.3460(2)
_cell_measurement_reflns_used 28194
_cell_measurement_temperature 101(2)
_cell_measurement_theta_max 56.3090
_cell_measurement_theta_min 1.8940
_cell_volume 2038.95(4)
_computing_cell_refinement 'CrysAlisPro 1.171.39.46c (Rigaku OD, 2018)'
_computing_data_collection 'CrysAlisPro 1.171.39.46c (Rigaku OD, 2018)'
_computing_data_reduction 'CrysAlisPro 1.171.39.46c (Rigaku OD, 2018)'
_computing_molecular_graphics 'Olex2 1.5 (Dolomanov et al., 2009)'
_computing_publication_material 'Olex2 1.5 (Dolomanov et al., 2009)'
_computing_structure_refinement 'SHELXL 2014/7 (Sheldrick, 2015)'
_computing_structure_solution 'SHELXT 2014/5 (Sheldrick, 2014)'
_diffrn_ambient_environment N~2~
_diffrn_ambient_temperature 101(2)
_diffrn_detector 'CCD plate'
_diffrn_detector_type HyPix
_diffrn_measured_fraction_theta_full 0.995
_diffrn_measured_fraction_theta_max 0.975
_diffrn_measurement_details
;
List of Runs (angles in degrees, time in seconds):

  # Type    Start    End  Width  t~exp~   \w     \q     \k     \f   Frames
#--------------------------------------------------------------------------
  1  \w     20.00 111.00   0.50    0.05    --   68.60-125.00-180.00  182
  2  \w     20.00 111.00   0.50    0.05    --   68.60-125.00-180.00  182
  3  \w     20.00 111.00   0.50    0.05    --   68.60-125.00-150.00  182
  4  \w     -5.00 101.00   0.50    0.05    --   68.60 -85.00-103.00  212
  5  \w     20.00 111.00   0.50    0.05    --   68.60-125.00  30.00  182
  6  \w     -5.00  92.00   0.50    0.05    --   68.60 -57.00   0.00  194
  7  \w     -5.00  92.00   0.50    0.05    --   68.60 -57.00   0.00  194
  8  \w     -5.00  92.00   0.50    0.05    --   68.60 -57.00  90.00  194
  9  \w     82.00 141.00   0.50    0.05    --   68.60  85.00  15.00  118
 10  \w     79.00 140.00   0.50    0.05    --   68.60 125.00  90.00  122
 11  \w    -73.00  23.00   0.50    0.05    --   -0.39 -57.00  90.00  192
 12  \w   -116.00 -79.00   0.50    0.05    --  -69.38-125.00 150.00   74
 13  \w   -141.00 -79.00   0.50    0.05    --  -69.38-125.00  60.00  124
 14  \w   -142.00 -91.00   0.50    0.05    --  -69.38 -99.00 -30.00  102
 15  \w    -73.00  23.00   0.50    0.05    --   -0.39 -57.00-120.00  192
 16  \w     -8.00  38.00   0.50    0.05    --   -0.39 -99.00-180.00   92
 17  \w    -73.00  23.00   0.50    0.05    --   -0.39 -57.00-120.00  192
 18  \w    -38.00  32.00   0.50    0.05    --   -0.39 -85.00-103.00  140
 19  \w   -142.00 -88.00   0.50    0.05    --  -69.38 -99.00   0.00  108
 20  \w   -142.00 -82.00   0.50    0.05    --  -69.38 -85.00-103.00  120
 21  \w   -128.00 -90.00   0.50    0.05    --  -69.38 -99.00-150.00   76
 22  \w   -131.00 -41.00   0.50    0.05    --  -69.38 -77.00-150.00  180
 23  \w   -143.00 -67.00   0.50    0.05    --  -69.38 -77.00 -90.00  152
 24  \w   -143.00 -67.00   0.50    0.05    --  -69.38 -77.00 -90.00  152
 25  \w    -20.00   5.00   0.50    0.05    --  -69.38  77.00-180.00   50
 26  \w    -33.00  39.00   0.50    0.05    --   -0.39  85.00  15.00  144
 27  \w    -75.00 -39.00   0.50    0.05    --  -69.38 125.00   0.00   72
 28  \w   -111.00 -78.00   0.50    0.05    --  -69.38 125.00   0.00   66
 29  \w   -102.00   5.00   0.50    0.05    --  -69.38  85.00  15.00  214
 30  \w    -73.00 -46.00   0.50    0.05    --  -69.38  77.00-180.00   54
;
_diffrn_measurement_device 'four-circle diffractometer'
_diffrn_measurement_device_type 'ROD, Synergy Custom system, HyPix'
_diffrn_measurement_method '\w scans'
_diffrn_orient_matrix_type 'CrysAlisPro convention (1999,Acta A55,543-557)'
_diffrn_orient_matrix_UB_11 -0.0917403000
_diffrn_orient_matrix_UB_12 -0.0442484000
_diffrn_orient_matrix_UB_13 0.0397095000
_diffrn_orient_matrix_UB_21 -0.1020548000
_diffrn_orient_matrix_UB_22 0.0419357000
_diffrn_orient_matrix_UB_23 -0.0391289000
_diffrn_orient_matrix_UB_31 0.0387907000
_diffrn_orient_matrix_UB_32 -0.1217377000
_diffrn_orient_matrix_UB_33 -0.0293007000
_diffrn_radiation_monochromator mirror
_diffrn_radiation_probe x-ray
_diffrn_radiation_type 'micro-focus metaljet'
_diffrn_radiation_wavelength 1.3405
_diffrn_reflns_av_R_equivalents 0.0328
_diffrn_reflns_av_unetI/netI 0.0222
_diffrn_reflns_Laue_measured_fraction_full 0.995
_diffrn_reflns_Laue_measured_fraction_max 0.975
_diffrn_reflns_limit_h_max 12
_diffrn_reflns_limit_h_min -12
_diffrn_reflns_limit_k_max 9
_diffrn_reflns_limit_k_min -12
_diffrn_reflns_limit_l_max 25
_diffrn_reflns_limit_l_min -26
_diffrn_reflns_number 38753
_diffrn_reflns_point_group_measured_fraction_full 0.995
_diffrn_reflns_point_group_measured_fraction_max 0.975
_diffrn_reflns_theta_full 53.543
_diffrn_reflns_theta_max 56.315
_diffrn_reflns_theta_min 1.806
_diffrn_source 'micro-focus metaljet'
_exptl_absorpt_coefficient_mu 0.400
_exptl_absorpt_correction_T_max 0.954
_exptl_absorpt_correction_T_min 0.869
_exptl_absorpt_correction_type analytical
_exptl_absorpt_process_details
;
CrysAlisPro 1.171.39.46c (Rigaku Oxford Diffraction, 2018)
Analytical numeric absorption correction using a multifaceted crystal
			model based on expressions derived by R.C. Clark & J.S. Reid.
(Clark, R. C. & Reid, J. S. (1995). Acta Cryst. A51, 887-897)
Empirical absorption correction using spherical harmonics,
 implemented in SCALE3 ABSPACK scaling algorithm.
;
_exptl_crystal_colour 'clear bluish green'
_exptl_crystal_colour_lustre clear
_exptl_crystal_colour_modifier bluish
_exptl_crystal_colour_primary green
_exptl_crystal_density_diffrn 1.301
_exptl_crystal_description block
_exptl_crystal_F_000 844
_exptl_crystal_preparation none
_exptl_crystal_recrystallization_method none
_exptl_crystal_size_max 0.2
_exptl_crystal_size_mid 0.15
_exptl_crystal_size_min 0.15
_refine_diff_density_max 0.265
_refine_diff_density_min -0.253
_refine_diff_density_rms 0.041
_refine_ls_extinction_method none
_refine_ls_goodness_of_fit_ref 1.029
_refine_ls_hydrogen_treatment mixed
_refine_ls_matrix_type full
_refine_ls_number_parameters 587
_refine_ls_number_reflns 7974
_refine_ls_number_restraints 0
_refine_ls_restrained_S_all 1.029
_refine_ls_R_factor_all 0.0408
_refine_ls_R_factor_gt 0.0376
_refine_ls_shift/su_max 0.001
_refine_ls_shift/su_mean 0.000
_refine_ls_structure_factor_coef Fsqd
_refine_ls_weighting_details 'w=1/[\s^2^(Fo^2^)+(0.0439P)^2^+0.8125P] where P=(Fo^2^+2Fc^2^)/3'
_refine_ls_weighting_scheme calc
_refine_ls_wR_factor_gt 0.0930
_refine_ls_wR_factor_ref 0.0957
_reflns_Friedel_coverage 0.000
_reflns_number_gt 7286
_reflns_number_total 7974
_reflns_threshold_expression 'I > 2\s(I)'
_cod_data_source_file d5sc00555h2.cif
_cod_data_source_block abs2
_cod_depositor_comments 'Adding full bibliography for 1574484--1574485.cif.'
_cod_original_formula_sum 'C110 H92 N8 O4.50'
_cod_database_code 1574484
_shelx_shelxl_version_number 2014/7
_chemical_oxdiff_formula 'C110 H92 N8 O4'
_shelx_space_group_comment
;
The symmetry employed for this shelxl refinement is uniquely defined
by the following loop, which should always be used as a source of
symmetry information in preference to the above space-group names.
They are only intended as comments.
;
_shelx_estimated_absorpt_t_max 0.942
_shelx_estimated_absorpt_t_min 0.924
_olex2_refinement_description
;
1. Fixed Uiso
 At 1.2 times of:
  All C(H) groups
 At 1.5 times of:
  All O(H) groups, All O(H,H) groups
2. Others
 Sof(O60)=Sof(H60)=FVAR(1)
3.a Free rotating group:
 O60(H60), O61(H61A,H61B), O62(H62A,H62B)
3.b Aromatic/amide H refined with riding coordinates:
 C2(H2), C4(H4), C6(H6), C7(H7), C9(H9), C11(H11), C16(H16), C17(H17),
 C19(H19), C20(H20), C22(H22), C23(H23), C24(H24), C25(H25), C26(H26), C28(H28),
  C29(H29), C30(H30), C31(H31), C32(H32), C35(H35), C36(H36), C38(H38),
 C39(H39), C41(H41), C42(H42), C43(H43), C44(H44), C45(H45), C47(H47), C48(H48),
  C49(H49), C50(H50), C51(H51), C54(H54), C55(H55), C56(H56), C57(H57), C58(H58)
;
_olex2_exptl_crystal_mounting_method loop
_olex2_submission_original_sample_id Phen-Tpa
_olex2_submission_special_instructions 'No special instructions were received'
_oxdiff_exptl_absorpt_empirical_details
;
Empirical correction (ABSPACK) includes:
- Absorption correction using spherical harmonics
- Frame scaling
;
_oxdiff_exptl_absorpt_empirical_full_max 1.582
_oxdiff_exptl_absorpt_empirical_full_min 0.477

loop_
_space_group_symop_operation_xyz
'x, y, z'
'-x, -y, -z'

loop_
_atom_site_label
_atom_site_type_symbol
_atom_site_fract_x
_atom_site_fract_y
_atom_site_fract_z
_atom_site_U_iso_or_equiv
_atom_site_adp_type
_atom_site_occupancy
_atom_site_site_symmetry_order
_atom_site_calc_flag
_atom_site_refinement_flags_posn
_atom_site_refinement_flags_adp
_atom_site_refinement_flags_occupancy
_atom_site_disorder_assembly
_atom_site_disorder_group
N1 N 0.44848(11) 0.72044(10) 0.43917(5) 0.0231(2) Uani 1 1 d . . . . .
C2 C 0.43487(14) 0.64207(13) 0.39220(6) 0.0239(3) Uani 1 1 d . . . . .
H2 H 0.3602 0.6772 0.3661 0.029 Uiso 1 1 calc R U . . .
C3 C 0.52201(13) 0.51026(12) 0.37739(5) 0.0197(2) Uani 1 1 d . . . . .
C4 C 0.63388(13) 0.46402(12) 0.41405(5) 0.0196(2) Uani 1 1 d . . . . .
H4 H 0.6958 0.3760 0.4062 0.024 Uiso 1 1 calc R U . . .
C5 C 0.65679(13) 0.54658(12) 0.46310(5) 0.0188(2) Uani 1 1 d . . . . .
C6 C 0.77663(13) 0.50611(12) 0.49984(6) 0.0212(2) Uani 1 1 d . . . . .
H6 H 0.8420 0.4198 0.4922 0.025 Uiso 1 1 calc R U . . .
C7 C 0.79739(13) 0.58989(12) 0.54535(5) 0.0208(2) Uani 1 1 d . . . . .
H7 H 0.8801 0.5635 0.5676 0.025 Uiso 1 1 calc R U . . .
C8 C 0.69677(12) 0.71782(12) 0.56059(5) 0.0177(2) Uani 1 1 d . . . . .
C9 C 0.71280(12) 0.80393(12) 0.60961(5) 0.0181(2) Uani 1 1 d . . . . .
H9 H 0.7951 0.7803 0.6323 0.022 Uiso 1 1 calc R U . . .
C10 C 0.60968(12) 0.92209(12) 0.62473(5) 0.0173(2) Uani 1 1 d . . . . .
C11 C 0.49002(12) 0.95080(12) 0.58933(5) 0.0189(2) Uani 1 1 d . . . . .
H11 H 0.4173 1.0312 0.6000 0.023 Uiso 1 1 calc R U . . .
N12 N 0.47157(10) 0.87443(10) 0.54254(5) 0.0192(2) Uani 1 1 d . . . . .
C13 C 0.57462(12) 0.75851(12) 0.52723(5) 0.0174(2) Uani 1 1 d . . . . .
C14 C 0.55804(12) 0.67379(12) 0.47535(5) 0.0183(2) Uani 1 1 d . . . . .
C15 C 0.49045(13) 0.43279(12) 0.32402(5) 0.0192(2) Uani 1 1 d . . . . .
C16 C 0.59203(13) 0.32408(12) 0.29374(5) 0.0198(2) Uani 1 1 d . . . . .
H16 H 0.6841 0.2966 0.3084 0.024 Uiso 1 1 calc R U . . .
C17 C 0.56139(13) 0.25543(12) 0.24276(5) 0.0199(2) Uani 1 1 d . . . . .
H17 H 0.6324 0.1816 0.2234 0.024 Uiso 1 1 calc R U . . .
C18 C 0.42724(13) 0.29367(12) 0.21966(5) 0.0183(2) Uani 1 1 d . . . . .
C19 C 0.32507(13) 0.40144(12) 0.24983(5) 0.0199(2) Uani 1 1 d . . . . .
H19 H 0.2331 0.4291 0.2351 0.024 Uiso 1 1 calc R U . . .
C20 C 0.35607(13) 0.46831(12) 0.30084(5) 0.0201(2) Uani 1 1 d . . . . .
H20 H 0.2841 0.5406 0.3208 0.024 Uiso 1 1 calc R U . . .
C21 C 0.50473(12) 0.16614(12) 0.11948(5) 0.0175(2) Uani 1 1 d . . . . .
C22 C 0.59453(12) 0.24117(12) 0.09243(5) 0.0190(2) Uani 1 1 d . . . . .
H22 H 0.5834 0.3326 0.1057 0.023 Uiso 1 1 calc R U . . .
C23 C 0.70060(12) 0.18208(12) 0.04588(5) 0.0196(2) Uani 1 1 d . . . . .
H23 H 0.7623 0.2333 0.0276 0.024 Uiso 1 1 calc R U . . .
C24 C 0.71712(13) 0.04885(12) 0.02582(5) 0.0209(2) Uani 1 1 d . . . . .
H24 H 0.7898 0.0088 -0.0060 0.025 Uiso 1 1 calc R U . . .
C25 C 0.62670(13) -0.02533(12) 0.05259(5) 0.0214(2) Uani 1 1 d . . . . .
H25 H 0.6374 -0.1164 0.0389 0.026 Uiso 1 1 calc R U . . .
C26 C 0.52078(13) 0.03250(12) 0.09926(5) 0.0197(2) Uani 1 1 d . . . . .
H26 H 0.4592 -0.0189 0.1174 0.024 Uiso 1 1 calc R U . . .
C27 C 0.25476(12) 0.21558(11) 0.16070(5) 0.0178(2) Uani 1 1 d . . . . .
C28 C 0.20281(13) 0.22301(12) 0.10137(6) 0.0203(2) Uani 1 1 d . . . . .
H28 H 0.2618 0.2351 0.0652 0.024 Uiso 1 1 calc R U . . .
C29 C 0.06527(13) 0.21275(12) 0.09516(6) 0.0236(3) Uani 1 1 d . . . . .
H29 H 0.0313 0.2169 0.0546 0.028 Uiso 1 1 calc R U . . .
C30 C -0.02293(13) 0.19650(12) 0.14738(6) 0.0251(3) Uani 1 1 d . . . . .
H30 H -0.1173 0.1906 0.1430 0.030 Uiso 1 1 calc R U . . .
C31 C 0.02853(13) 0.18903(12) 0.20625(6) 0.0234(3) Uani 1 1 d . . . . .
H31 H -0.0313 0.1782 0.2424 0.028 Uiso 1 1 calc R U . . .
C32 C 0.16626(13) 0.19715(12) 0.21294(6) 0.0201(2) Uani 1 1 d . . . . .
H32 H 0.2006 0.1901 0.2535 0.024 Uiso 1 1 calc R U . . .
N33 N 0.39491(10) 0.22627(10) 0.16709(4) 0.0200(2) Uani 1 1 d . . . . .
C34 C 0.61580(12) 1.01683(11) 0.67630(5) 0.0167(2) Uani 1 1 d . . . . .
C35 C 0.73754(12) 1.06007(12) 0.68592(5) 0.0176(2) Uani 1 1 d . . . . .
H35 H 0.8212 1.0283 0.6583 0.021 Uiso 1 1 calc R U . . .
C36 C 0.73843(12) 1.14872(12) 0.73517(5) 0.0175(2) Uani 1 1 d . . . . .
H36 H 0.8214 1.1793 0.7399 0.021 Uiso 1 1 calc R U . . .
C37 C 0.61849(12) 1.19350(11) 0.77795(5) 0.0159(2) Uani 1 1 d . . . . .
C38 C 0.49622(12) 1.15052(12) 0.76820(5) 0.0179(2) Uani 1 1 d . . . . .
H38 H 0.4133 1.1798 0.7965 0.021 Uiso 1 1 calc R U . . .
C39 C 0.49524(12) 1.06599(12) 0.71783(5) 0.0183(2) Uani 1 1 d . . . . .
H39 H 0.4101 1.0406 0.7113 0.022 Uiso 1 1 calc R U . . .
C40 C 0.75062(12) 1.27372(12) 0.85744(5) 0.0160(2) Uani 1 1 d . . . . .
C41 C 0.84659(12) 1.15066(12) 0.86807(5) 0.0178(2) Uani 1 1 d . . . . .
H41 H 0.8270 1.0676 0.8565 0.021 Uiso 1 1 calc R U . . .
C42 C 0.97104(12) 1.14902(12) 0.89564(5) 0.0199(2) Uani 1 1 d . . . . .
H42 H 1.0364 1.0646 0.9026 0.024 Uiso 1 1 calc R U . . .
C43 C 1.00080(12) 1.26956(13) 0.91310(5) 0.0206(2) Uani 1 1 d . . . . .
H43 H 1.0864 1.2681 0.9316 0.025 Uiso 1 1 calc R U . . .
C44 C 0.90397(13) 1.39234(12) 0.90319(5) 0.0201(2) Uani 1 1 d . . . . .
H44 H 0.9231 1.4752 0.9154 0.024 Uiso 1 1 calc R U . . .
C45 C 0.77968(12) 1.39487(12) 0.87560(5) 0.0181(2) Uani 1 1 d . . . . .
H45 H 0.7141 1.4793 0.8690 0.022 Uiso 1 1 calc R U . . .
C46 C 0.49213(12) 1.35355(11) 0.86309(5) 0.0164(2) Uani 1 1 d . . . . .
C47 C 0.47825(12) 1.35600(12) 0.92869(5) 0.0187(2) Uani 1 1 d . . . . .
H47 H 0.5557 1.3094 0.9511 0.022 Uiso 1 1 calc R U . . .
C48 C 0.35171(13) 1.42632(12) 0.96137(6) 0.0207(2) Uani 1 1 d . . . . .
H48 H 0.3438 1.4295 1.0060 0.025 Uiso 1 1 calc R U . . .
C49 C 0.23686(13) 1.49187(12) 0.92923(6) 0.0217(3) Uani 1 1 d . . . . .
H49 H 0.1493 1.5375 0.9516 0.026 Uiso 1 1 calc R U . . .
C50 C 0.25086(13) 1.49029(12) 0.86396(6) 0.0216(3) Uani 1 1 d . . . . .
H50 H 0.1723 1.5350 0.8417 0.026 Uiso 1 1 calc R U . . .
C51 C 0.37827(12) 1.42420(12) 0.83088(5) 0.0189(2) Uani 1 1 d . . . . .
H51 H 0.3880 1.4271 0.7863 0.023 Uiso 1 1 calc R U . . .
N52 N 0.62098(10) 1.27878(10) 0.83000(4) 0.0174(2) Uani 1 1 d . . . . .
C53 C 0.90711(14) 0.66139(16) 0.31154(7) 0.0327(3) Uani 1 1 d . . . . .
C54 C 0.89420(14) 0.75020(17) 0.26137(7) 0.0347(3) Uani 1 1 d . . . . .
H54 H 0.8917 0.7164 0.2201 0.042 Uiso 1 1 calc R U . . .
C55 C 0.88491(14) 0.88671(17) 0.27064(7) 0.0372(3) Uani 1 1 d . . . . .
H55 H 0.8752 0.9460 0.2359 0.045 Uiso 1 1 calc R U . . .
C56 C 0.88972(15) 0.93747(17) 0.33035(8) 0.0381(3) Uani 1 1 d . . . . .
H56 H 0.8827 1.0314 0.3368 0.046 Uiso 1 1 calc R U . . .
C57 C 0.90485(16) 0.85002(17) 0.38056(7) 0.0392(4) Uani 1 1 d . . . . .
H57 H 0.9099 0.8838 0.4215 0.047 Uiso 1 1 calc R U . . .
C58 C 0.91259(16) 0.71357(16) 0.37138(7) 0.0368(3) Uani 1 1 d . . . . .
H58 H 0.9217 0.6547 0.4063 0.044 Uiso 1 1 calc R U . . .
O59 O 0.9620(4) 0.4273(4) 0.35198(17) 0.0393(13) Uani 0.290(4) 1 d . . . . .
C59 C 0.91207(19) 0.51393(18) 0.30147(8) 0.0447(4) Uani 1 1 d . . . . .
O60 O 0.9427(4) 0.2841(4) 0.34491(16) 0.0345(12) Uani 0.294(4) 1 d G . P . .
H60 H 0.9257 0.2179 0.3659 0.052 Uiso 0.294(4) 1 d G U P . .
O61 O 0.21397(9) 0.93984(10) 0.48491(4) 0.0267(2) Uani 1 1 d G . . . .
H61A H 0.2528 0.8789 0.4572 0.040 Uiso 1 1 d G U . . .
H61B H 0.2801 0.9425 0.5080 0.040 Uiso 1 1 d G U . . .
O62 O 0.01309(12) 0.83283(11) 0.55445(6) 0.0476(3) Uani 1 1 d G . . . .
H62A H 0.0787 0.8613 0.5344 0.071 Uiso 1 1 d G U . . .
H62B H -0.0635 0.8894 0.5462 0.071 Uiso 1 1 d G U . . .
H59A H 0.811(2) 0.502(2) 0.2997(10) 0.072(6) Uiso 1 1 d . . . . .
H59B H 0.957(2) 0.486(2) 0.2599(11) 0.072(6) Uiso 1 1 d . . . . .

loop_
_atom_site_aniso_label
_atom_site_aniso_U_11
_atom_site_aniso_U_22
_atom_site_aniso_U_33
_atom_site_aniso_U_23
_atom_site_aniso_U_13
_atom_site_aniso_U_12
N1 0.0294(6) 0.0202(5) 0.0204(5) -0.0033(4) -0.0082(4) -0.0054(4)
C2 0.0317(7) 0.0211(6) 0.0206(6) -0.0016(5) -0.0110(5) -0.0069(5)
C3 0.0262(6) 0.0205(6) 0.0148(5) -0.0016(4) -0.0008(5) -0.0104(5)
C4 0.0230(6) 0.0195(6) 0.0166(5) -0.0032(4) 0.0010(4) -0.0066(5)
C5 0.0221(6) 0.0203(6) 0.0151(5) -0.0017(4) 0.0000(4) -0.0080(5)
C6 0.0214(6) 0.0207(6) 0.0199(6) -0.0041(5) -0.0013(5) -0.0024(5)
C7 0.0194(6) 0.0236(6) 0.0185(6) -0.0028(5) -0.0036(4) -0.0034(5)
C8 0.0193(6) 0.0201(6) 0.0144(5) -0.0020(4) -0.0002(4) -0.0067(5)
C9 0.0181(5) 0.0215(6) 0.0154(5) -0.0012(4) -0.0022(4) -0.0062(5)
C10 0.0198(6) 0.0194(6) 0.0141(5) -0.0011(4) -0.0004(4) -0.0080(5)
C11 0.0199(6) 0.0182(6) 0.0184(6) -0.0038(4) -0.0010(4) -0.0046(5)
N12 0.0208(5) 0.0196(5) 0.0180(5) -0.0021(4) -0.0036(4) -0.0060(4)
C13 0.0198(6) 0.0181(6) 0.0151(5) -0.0011(4) -0.0002(4) -0.0069(5)
C14 0.0220(6) 0.0199(6) 0.0148(5) -0.0007(4) -0.0019(4) -0.0083(5)
C15 0.0261(6) 0.0194(6) 0.0142(5) -0.0009(4) -0.0014(4) -0.0102(5)
C16 0.0224(6) 0.0212(6) 0.0178(5) -0.0006(4) -0.0038(5) -0.0082(5)
C17 0.0226(6) 0.0199(6) 0.0175(5) -0.0036(4) -0.0002(5) -0.0062(5)
C18 0.0236(6) 0.0204(6) 0.0134(5) -0.0024(4) -0.0008(4) -0.0105(5)
C19 0.0210(6) 0.0217(6) 0.0180(5) -0.0017(5) -0.0021(4) -0.0074(5)
C20 0.0239(6) 0.0191(6) 0.0177(5) -0.0036(4) 0.0004(5) -0.0068(5)
C21 0.0181(5) 0.0218(6) 0.0130(5) -0.0027(4) -0.0038(4) -0.0047(5)
C22 0.0207(6) 0.0195(6) 0.0177(5) -0.0038(4) -0.0045(4) -0.0060(5)
C23 0.0176(6) 0.0243(6) 0.0182(5) 0.0007(5) -0.0046(4) -0.0067(5)
C24 0.0184(6) 0.0245(6) 0.0173(5) -0.0036(5) -0.0023(4) -0.0007(5)
C25 0.0258(6) 0.0174(6) 0.0197(6) -0.0030(5) -0.0045(5) -0.0026(5)
C26 0.0230(6) 0.0202(6) 0.0175(5) -0.0003(4) -0.0038(5) -0.0078(5)
C27 0.0194(6) 0.0141(5) 0.0200(6) -0.0040(4) -0.0033(4) -0.0039(4)
C28 0.0251(6) 0.0162(6) 0.0188(6) -0.0028(4) -0.0036(5) -0.0035(5)
C29 0.0255(6) 0.0159(6) 0.0279(6) -0.0042(5) -0.0125(5) 0.0010(5)
C30 0.0176(6) 0.0168(6) 0.0397(7) -0.0064(5) -0.0070(5) -0.0008(5)
C31 0.0213(6) 0.0177(6) 0.0302(6) -0.0038(5) 0.0015(5) -0.0046(5)
C32 0.0240(6) 0.0170(6) 0.0194(6) -0.0023(4) -0.0029(5) -0.0051(5)
N33 0.0201(5) 0.0252(5) 0.0160(5) -0.0076(4) -0.0005(4) -0.0085(4)
C34 0.0189(6) 0.0158(5) 0.0150(5) -0.0005(4) -0.0035(4) -0.0031(4)
C35 0.0174(5) 0.0187(6) 0.0153(5) -0.0014(4) -0.0011(4) -0.0020(5)
C36 0.0165(5) 0.0189(6) 0.0176(5) -0.0013(4) -0.0036(4) -0.0046(4)
C37 0.0185(5) 0.0140(5) 0.0145(5) -0.0017(4) -0.0043(4) -0.0016(4)
C38 0.0168(5) 0.0184(6) 0.0173(5) -0.0023(4) -0.0003(4) -0.0029(5)
C39 0.0174(5) 0.0189(6) 0.0195(5) -0.0018(4) -0.0032(4) -0.0059(5)
C40 0.0153(5) 0.0200(6) 0.0121(5) -0.0033(4) -0.0011(4) -0.0034(4)
C41 0.0197(6) 0.0169(6) 0.0167(5) -0.0025(4) -0.0027(4) -0.0041(5)
C42 0.0179(6) 0.0210(6) 0.0189(5) -0.0005(4) -0.0031(4) -0.0009(5)
C43 0.0173(6) 0.0271(6) 0.0183(5) -0.0018(5) -0.0039(4) -0.0066(5)
C44 0.0221(6) 0.0209(6) 0.0189(6) -0.0041(4) -0.0017(5) -0.0083(5)
C45 0.0191(6) 0.0171(6) 0.0167(5) -0.0018(4) -0.0011(4) -0.0024(5)
C46 0.0159(5) 0.0142(5) 0.0192(5) -0.0046(4) -0.0016(4) -0.0040(4)
C47 0.0196(6) 0.0176(6) 0.0192(6) -0.0011(4) -0.0038(4) -0.0044(5)
C48 0.0240(6) 0.0202(6) 0.0191(6) -0.0040(5) 0.0019(5) -0.0089(5)
C49 0.0168(6) 0.0182(6) 0.0299(6) -0.0081(5) 0.0027(5) -0.0053(5)
C50 0.0175(6) 0.0167(6) 0.0303(6) -0.0046(5) -0.0064(5) -0.0024(5)
C51 0.0212(6) 0.0162(5) 0.0194(6) -0.0029(4) -0.0047(4) -0.0039(5)
N52 0.0151(5) 0.0189(5) 0.0170(5) -0.0060(4) -0.0032(4) -0.0014(4)
C53 0.0197(6) 0.0443(8) 0.0313(7) -0.0090(6) 0.0000(5) -0.0040(6)
C54 0.0194(6) 0.0569(10) 0.0276(7) -0.0072(6) 0.0003(5) -0.0099(6)
C55 0.0212(7) 0.0526(9) 0.0371(8) 0.0033(7) 0.0011(6) -0.0095(6)
C56 0.0218(7) 0.0430(9) 0.0481(9) -0.0085(7) 0.0043(6) -0.0082(6)
C57 0.0322(8) 0.0508(9) 0.0326(8) -0.0131(7) 0.0006(6) -0.0078(7)
C58 0.0330(8) 0.0455(9) 0.0281(7) -0.0046(6) -0.0020(6) -0.0034(7)
O59 0.040(2) 0.038(2) 0.044(2) -0.0073(16) -0.0181(16) -0.0115(17)
C59 0.0415(9) 0.0455(10) 0.0429(9) -0.0121(7) -0.0027(7) -0.0035(8)
O60 0.0268(19) 0.043(2) 0.0290(19) -0.0110(15) -0.0052(14) 0.0004(15)
O61 0.0211(4) 0.0319(5) 0.0260(5) -0.0055(4) -0.0024(4) -0.0043(4)
O62 0.0299(6) 0.0378(6) 0.0724(8) 0.0042(6) 0.0104(6) -0.0086(5)

loop_
_atom_type_symbol
_atom_type_description
_atom_type_scat_dispersion_real
_atom_type_scat_dispersion_imag
_atom_type_scat_source
C C 0.0147 0.0070 'International Tables Vol C Tables 4.2.6.8 and 6.1.1.4'
H H 0.0000 0.0000 'International Tables Vol C Tables 4.2.6.8 and 6.1.1.4'
N N 0.0253 0.0135 'International Tables Vol C Tables 4.2.6.8 and 6.1.1.4'
O O 0.0412 0.0250 'International Tables Vol C Tables 4.2.6.8 and 6.1.1.4'

loop_
_exptl_crystal_face_index_h
_exptl_crystal_face_index_k
_exptl_crystal_face_index_l
_exptl_crystal_face_perp_dist
-7 -1 -4 0.0751
7 1 4 0.0969
-1 1 15 0.0641
-1 -6 9 0.1767
1 7 0 0.2031
1 0 -15 0.0885
-6 -1 7 0.0652
6 1 -7 0.0769

loop_
_geom_angle_atom_site_label_1
_geom_angle_atom_site_label_2
_geom_angle_atom_site_label_3
_geom_angle
_geom_angle_site_symmetry_1
_geom_angle_site_symmetry_3
_geom_angle_publ_flag
C2 N1 C14 117.92(11) . . ?
N1 C2 H2 117.3 . . ?
N1 C2 C3 125.48(12) . . ?
C3 C2 H2 117.3 . . ?
C2 C3 C15 119.13(11) . . ?
C4 C3 C2 116.21(10) . . ?
C4 C3 C15 124.65(11) . . ?
C3 C4 H4 119.8 . . ?
C3 C4 C5 120.42(11) . . ?
C5 C4 H4 119.8 . . ?
C4 C5 C6 122.29(11) . . ?
C4 C5 C14 118.04(11) . . ?
C14 C5 C6 119.67(10) . . ?
C5 C6 H6 119.7 . . ?
C7 C6 C5 120.61(11) . . ?
C7 C6 H6 119.7 . . ?
C6 C7 H7 119.4 . . ?
C6 C7 C8 121.27(11) . . ?
C8 C7 H7 119.4 . . ?
C9 C8 C7 122.30(11) . . ?
C13 C8 C7 119.68(10) . . ?
C13 C8 C9 117.99(10) . . ?
C8 C9 H9 119.9 . . ?
C10 C9 C8 120.22(11) . . ?
C10 C9 H9 119.9 . . ?
C9 C10 C11 116.93(10) . . ?
C9 C10 C34 123.96(10) . . ?
C11 C10 C34 119.08(10) . . ?
C10 C11 H11 117.5 . . ?
N12 C11 C10 124.94(11) . . ?
N12 C11 H11 117.5 . . ?
C11 N12 C13 117.94(10) . . ?
C8 C13 C14 118.98(10) . . ?
N12 C13 C8 121.95(10) . . ?
N12 C13 C14 119.07(10) . . ?
N1 C14 C5 121.79(10) . . ?
N1 C14 C13 118.70(10) . . ?
C5 C14 C13 119.51(10) . . ?
C16 C15 C3 122.53(11) . . ?
C16 C15 C20 116.90(10) . . ?
C20 C15 C3 120.55(11) . . ?
C15 C16 H16 119.2 . . ?
C17 C16 C15 121.57(11) . . ?
C17 C16 H16 119.2 . . ?
C16 C17 H17 119.6 . . ?
C16 C17 C18 120.73(11) . . ?
C18 C17 H17 119.6 . . ?
C17 C18 N33 121.49(10) . . ?
C19 C18 C17 118.05(10) . . ?
C19 C18 N33 120.46(11) . . ?
C18 C19 H19 119.6 . . ?
C20 C19 C18 120.81(11) . . ?
C20 C19 H19 119.6 . . ?
C15 C20 H20 119.0 . . ?
C19 C20 C15 121.92(11) . . ?
C19 C20 H20 119.0 . . ?
C22 C21 C26 119.76(10) . . ?
C22 C21 N33 120.21(10) . . ?
C26 C21 N33 120.01(10) . . ?
C21 C22 H22 120.1 . . ?
C23 C22 C21 119.82(11) . . ?
C23 C22 H22 120.1 . . ?
C22 C23 H23 119.7 . . ?
C24 C23 C22 120.52(11) . . ?
C24 C23 H23 119.7 . . ?
C23 C24 H24 120.3 . . ?
C25 C24 C23 119.49(11) . . ?
C25 C24 H24 120.3 . . ?
C24 C25 H25 119.8 . . ?
C24 C25 C26 120.47(11) . . ?
C26 C25 H25 119.8 . . ?
C21 C26 H26 120.0 . . ?
C25 C26 C21 119.93(11) . . ?
C25 C26 H26 120.0 . . ?
C28 C27 N33 120.28(10) . . ?
C32 C27 C28 118.73(11) . . ?
C32 C27 N33 120.99(10) . . ?
C27 C28 H28 119.9 . . ?
C29 C28 C27 120.23(11) . . ?
C29 C28 H28 119.9 . . ?
C28 C29 H29 119.6 . . ?
C30 C29 C28 120.76(11) . . ?
C30 C29 H29 119.6 . . ?
C29 C30 H30 120.5 . . ?
C29 C30 C31 119.05(11) . . ?
C31 C30 H30 120.5 . . ?
C30 C31 H31 119.6 . . ?
C32 C31 C30 120.72(12) . . ?
C32 C31 H31 119.6 . . ?
C27 C32 H32 119.8 . . ?
C31 C32 C27 120.49(11) . . ?
C31 C32 H32 119.8 . . ?
C18 N33 C21 120.11(9) . . ?
C18 N33 C27 121.26(9) . . ?
C27 N33 C21 118.62(9) . . ?
C35 C34 C10 123.21(10) . . ?
C39 C34 C10 119.18(10) . . ?
C39 C34 C35 117.62(10) . . ?
C34 C35 H35 119.4 . . ?
C36 C35 C34 121.16(10) . . ?
C36 C35 H35 119.4 . . ?
C35 C36 H36 119.6 . . ?
C35 C36 C37 120.74(10) . . ?
C37 C36 H36 119.6 . . ?
C36 C37 C38 118.08(10) . . ?
C36 C37 N52 121.00(10) . . ?
C38 C37 N52 120.91(10) . . ?
C37 C38 H38 119.7 . . ?
C39 C38 C37 120.57(10) . . ?
C39 C38 H38 119.7 . . ?
C34 C39 H39 119.1 . . ?
C38 C39 C34 121.76(10) . . ?
C38 C39 H39 119.1 . . ?
C41 C40 C45 119.35(10) . . ?
C41 C40 N52 121.44(10) . . ?
C45 C40 N52 119.18(10) . . ?
C40 C41 H41 120.0 . . ?
C42 C41 C40 120.08(11) . . ?
C42 C41 H41 120.0 . . ?
C41 C42 H42 119.7 . . ?
C43 C42 C41 120.61(11) . . ?
C43 C42 H42 119.7 . . ?
C42 C43 H43 120.4 . . ?
C42 C43 C44 119.24(11) . . ?
C44 C43 H43 120.4 . . ?
C43 C44 H44 119.7 . . ?
C45 C44 C43 120.50(11) . . ?
C45 C44 H44 119.7 . . ?
C40 C45 H45 119.9 . . ?
C44 C45 C40 120.20(11) . . ?
C44 C45 H45 119.9 . . ?
C47 C46 N52 119.90(10) . . ?
C51 C46 C47 119.19(10) . . ?
C51 C46 N52 120.91(10) . . ?
C46 C47 H47 119.9 . . ?
C48 C47 C46 120.27(11) . . ?
C48 C47 H47 119.9 . . ?
C47 C48 H48 119.8 . . ?
C49 C48 C47 120.39(11) . . ?
C49 C48 H48 119.8 . . ?
C48 C49 H49 120.3 . . ?
C48 C49 C50 119.37(11) . . ?
C50 C49 H49 120.3 . . ?
C49 C50 H50 119.7 . . ?
C51 C50 C49 120.70(11) . . ?
C51 C50 H50 119.7 . . ?
C46 C51 H51 120.0 . . ?
C50 C51 C46 119.99(11) . . ?
C50 C51 H51 120.0 . . ?
C37 N52 C40 120.86(9) . . ?
C37 N52 C46 120.69(9) . . ?
C46 N52 C40 117.53(9) . . ?
C54 C53 C58 118.17(14) . . ?
C54 C53 C59 120.72(13) . . ?
C58 C53 C59 121.09(15) . . ?
C53 C54 H54 119.5 . . ?
C55 C54 C53 121.00(13) . . ?
C55 C54 H54 119.5 . . ?
C54 C55 H55 119.9 . . ?
C54 C55 C56 120.28(15) . . ?
C56 C55 H55 119.9 . . ?
C55 C56 H56 120.3 . . ?
C57 C56 C55 119.39(15) . . ?
C57 C56 H56 120.3 . . ?
C56 C57 H57 119.8 . . ?
C58 C57 C56 120.31(14) . . ?
C58 C57 H57 119.8 . . ?
C53 C58 H58 119.6 . . ?
C57 C58 C53 120.82(15) . . ?
C57 C58 H58 119.6 . . ?
C59 O59 O60 113.3(3) . . ?
C53 C59 H59A 110.3(12) . . ?
C53 C59 H59B 108.3(13) . . ?
O59 C59 C53 115.01(18) . . ?
O59 C59 H59A 101.7(13) . . ?
O59 C59 H59B 117.0(13) . . ?
H59A C59 H59B 103.6(17) . . ?
O59 O60 H60 142.6 . . ?
H61A O61 H61B 104.5 . . ?
H62A O62 H62B 104.5 . . ?

loop_
_geom_bond_atom_site_label_1
_geom_bond_atom_site_label_2
_geom_bond_distance
_geom_bond_site_symmetry_2
_geom_bond_publ_flag
N1 C2 1.3186(15) . ?
N1 C14 1.3578(16) . ?
C2 H2 0.9500 . ?
C2 C3 1.4132(17) . ?
C3 C4 1.3804(17) . ?
C3 C15 1.4837(15) . ?
C4 H4 0.9500 . ?
C4 C5 1.4110(15) . ?
C5 C6 1.4351(17) . ?
C5 C14 1.4126(17) . ?
C6 H6 0.9500 . ?
C6 C7 1.3551(16) . ?
C7 H7 0.9500 . ?
C7 C8 1.4355(17) . ?
C8 C9 1.4101(15) . ?
C8 C13 1.4102(16) . ?
C9 H9 0.9500 . ?
C9 C10 1.3755(17) . ?
C10 C11 1.4115(16) . ?
C10 C34 1.4800(15) . ?
C11 H11 0.9500 . ?
C11 N12 1.3188(15) . ?
N12 C13 1.3602(15) . ?
C13 C14 1.4497(15) . ?
C15 C16 1.3997(17) . ?
C15 C20 1.4000(17) . ?
C16 H16 0.9500 . ?
C16 C17 1.3879(16) . ?
C17 H17 0.9500 . ?
C17 C18 1.3982(17) . ?
C18 C19 1.3957(17) . ?
C18 N33 1.4151(14) . ?
C19 H19 0.9500 . ?
C19 C20 1.3800(16) . ?
C20 H20 0.9500 . ?
C21 C22 1.3901(16) . ?
C21 C26 1.3936(16) . ?
C21 N33 1.4276(14) . ?
C22 H22 0.9500 . ?
C22 C23 1.3891(16) . ?
C23 H23 0.9500 . ?
C23 C24 1.3879(17) . ?
C24 H24 0.9500 . ?
C24 C25 1.3863(17) . ?
C25 H25 0.9500 . ?
C25 C26 1.3868(17) . ?
C26 H26 0.9500 . ?
C27 C28 1.3983(16) . ?
C27 C32 1.3927(17) . ?
C27 N33 1.4155(15) . ?
C28 H28 0.9500 . ?
C28 C29 1.3881(17) . ?
C29 H29 0.9500 . ?
C29 C30 1.3844(19) . ?
C30 H30 0.9500 . ?
C30 C31 1.3871(18) . ?
C31 H31 0.9500 . ?
C31 C32 1.3850(17) . ?
C32 H32 0.9500 . ?
C34 C35 1.3966(16) . ?
C34 C39 1.3939(16) . ?
C35 H35 0.9500 . ?
C35 C36 1.3889(15) . ?
C36 H36 0.9500 . ?
C36 C37 1.3990(16) . ?
C37 C38 1.4007(16) . ?
C37 N52 1.4171(13) . ?
C38 H38 0.9500 . ?
C38 C39 1.3806(15) . ?
C39 H39 0.9500 . ?
C40 C41 1.3904(16) . ?
C40 C45 1.3955(16) . ?
C40 N52 1.4266(14) . ?
C41 H41 0.9500 . ?
C41 C42 1.3890(16) . ?
C42 H42 0.9500 . ?
C42 C43 1.3884(17) . ?
C43 H43 0.9500 . ?
C43 C44 1.3890(18) . ?
C44 H44 0.9500 . ?
C44 C45 1.3860(16) . ?
C45 H45 0.9500 . ?
C46 C47 1.3951(16) . ?
C46 C51 1.3941(16) . ?
C46 N52 1.4215(14) . ?
C47 H47 0.9500 . ?
C47 C48 1.3882(16) . ?
C48 H48 0.9500 . ?
C48 C49 1.3848(18) . ?
C49 H49 0.9500 . ?
C49 C50 1.3882(18) . ?
C50 H50 0.9500 . ?
C50 C51 1.3861(17) . ?
C51 H51 0.9500 . ?
C53 C54 1.393(2) . ?
C53 C58 1.3948(19) . ?
C53 C59 1.504(2) . ?
C54 H54 0.9500 . ?
C54 C55 1.382(2) . ?
C55 H55 0.9500 . ?
C55 C56 1.385(2) . ?
C56 H56 0.9500 . ?
C56 C57 1.385(2) . ?
C57 H57 0.9500 . ?
C57 C58 1.384(2) . ?
C58 H58 0.9500 . ?
O59 C59 1.429(4) . ?
O59 O60 1.525(5) . ?
C59 H59A 1.03(2) . ?
C59 H59B 0.97(2) . ?
O60 H60 0.8502 . ?
O61 H61A 0.8502 . ?
O61 H61B 0.8498 . ?
O62 H62A 0.8499 . ?
O62 H62B 0.8499 . ?

loop_
_geom_torsion_atom_site_label_1
_geom_torsion_atom_site_label_2
_geom_torsion_atom_site_label_3
_geom_torsion_atom_site_label_4
_geom_torsion
_geom_torsion_site_symmetry_1
_geom_torsion_site_symmetry_2
_geom_torsion_site_symmetry_3
_geom_torsion_site_symmetry_4
_geom_torsion_publ_flag
N1 C2 C3 C4 -2.98(19) . . . . ?
N1 C2 C3 C15 178.15(12) . . . . ?
C2 N1 C14 C5 1.08(17) . . . . ?
C2 N1 C14 C13 -179.95(11) . . . . ?
C2 C3 C4 C5 -0.07(17) . . . . ?
C2 C3 C15 C16 159.45(12) . . . . ?
C2 C3 C15 C20 -19.22(17) . . . . ?
C3 C4 C5 C6 -176.09(11) . . . . ?
C3 C4 C5 C14 3.23(17) . . . . ?
C3 C15 C16 C17 -178.17(11) . . . . ?
C3 C15 C20 C19 177.59(11) . . . . ?
C4 C3 C15 C16 -19.31(18) . . . . ?
C4 C3 C15 C20 162.02(11) . . . . ?
C4 C5 C6 C7 178.03(11) . . . . ?
C4 C5 C14 N1 -3.85(17) . . . . ?
C4 C5 C14 C13 177.19(10) . . . . ?
C5 C6 C7 C8 3.47(18) . . . . ?
C6 C5 C14 N1 175.49(11) . . . . ?
C6 C5 C14 C13 -3.47(17) . . . . ?
C6 C7 C8 C9 177.11(11) . . . . ?
C6 C7 C8 C13 -0.80(18) . . . . ?
C7 C8 C9 C10 -176.46(11) . . . . ?
C7 C8 C13 N12 175.66(10) . . . . ?
C7 C8 C13 C14 -3.94(16) . . . . ?
C8 C9 C10 C11 0.22(16) . . . . ?
C8 C9 C10 C34 178.51(10) . . . . ?
C8 C13 C14 N1 -172.97(10) . . . . ?
C8 C13 C14 C5 6.02(16) . . . . ?
C9 C8 C13 N12 -2.33(17) . . . . ?
C9 C8 C13 C14 178.07(10) . . . . ?
C9 C10 C11 N12 -1.32(18) . . . . ?
C9 C10 C34 C35 46.39(17) . . . . ?
C9 C10 C34 C39 -133.43(12) . . . . ?
C10 C11 N12 C13 0.54(17) . . . . ?
C10 C34 C35 C36 -179.72(11) . . . . ?
C10 C34 C39 C38 177.53(11) . . . . ?
C11 C10 C34 C35 -135.36(12) . . . . ?
C11 C10 C34 C39 44.82(16) . . . . ?
C11 N12 C13 C8 1.34(16) . . . . ?
C11 N12 C13 C14 -179.06(10) . . . . ?
N12 C13 C14 N1 7.41(16) . . . . ?
N12 C13 C14 C5 -173.59(10) . . . . ?
C13 C8 C9 C10 1.48(16) . . . . ?
C14 N1 C2 C3 2.48(19) . . . . ?
C14 C5 C6 C7 -1.28(18) . . . . ?
C15 C3 C4 C5 178.72(11) . . . . ?
C15 C16 C17 C18 0.41(18) . . . . ?
C16 C15 C20 C19 -1.15(17) . . . . ?
C16 C17 C18 C19 -0.78(17) . . . . ?
C16 C17 C18 N33 178.95(11) . . . . ?
C17 C18 C19 C20 0.18(17) . . . . ?
C17 C18 N33 C21 -29.43(17) . . . . ?
C17 C18 N33 C27 149.93(11) . . . . ?
C18 C19 C20 C15 0.81(18) . . . . ?
C19 C18 N33 C21 150.29(11) . . . . ?
C19 C18 N33 C27 -30.35(17) . . . . ?
C20 C15 C16 C17 0.54(17) . . . . ?
C21 C22 C23 C24 0.44(17) . . . . ?
C22 C21 C26 C25 0.42(17) . . . . ?
C22 C21 N33 C18 -50.74(16) . . . . ?
C22 C21 N33 C27 129.88(12) . . . . ?
C22 C23 C24 C25 0.03(17) . . . . ?
C23 C24 C25 C26 -0.27(18) . . . . ?
C24 C25 C26 C21 0.05(18) . . . . ?
C26 C21 C22 C23 -0.66(17) . . . . ?
C26 C21 N33 C18 130.28(12) . . . . ?
C26 C21 N33 C27 -49.10(15) . . . . ?
C27 C28 C29 C30 0.68(18) . . . . ?
C28 C27 C32 C31 -1.24(17) . . . . ?
C28 C27 N33 C18 143.73(11) . . . . ?
C28 C27 N33 C21 -36.90(16) . . . . ?
C28 C29 C30 C31 -0.72(18) . . . . ?
C29 C30 C31 C32 -0.23(18) . . . . ?
C30 C31 C32 C27 1.22(18) . . . . ?
C32 C27 C28 C29 0.30(17) . . . . ?
C32 C27 N33 C18 -36.46(16) . . . . ?
C32 C27 N33 C21 142.90(11) . . . . ?
N33 C18 C19 C20 -179.55(11) . . . . ?
N33 C21 C22 C23 -179.65(10) . . . . ?
N33 C21 C26 C25 179.41(10) . . . . ?
N33 C27 C28 C29 -179.89(11) . . . . ?
N33 C27 C32 C31 178.95(11) . . . . ?
C34 C10 C11 N12 -179.69(11) . . . . ?
C34 C35 C36 C37 2.26(18) . . . . ?
C35 C34 C39 C38 -2.30(17) . . . . ?
C35 C36 C37 C38 -2.41(17) . . . . ?
C35 C36 C37 N52 176.99(10) . . . . ?
C36 C37 C38 C39 0.24(17) . . . . ?
C36 C37 N52 C40 -28.48(16) . . . . ?
C36 C37 N52 C46 162.74(11) . . . . ?
C37 C38 C39 C34 2.15(18) . . . . ?
C38 C37 N52 C40 150.89(11) . . . . ?
C38 C37 N52 C46 -17.89(16) . . . . ?
C39 C34 C35 C36 0.10(17) . . . . ?
C40 C41 C42 C43 0.27(17) . . . . ?
C41 C40 C45 C44 0.84(17) . . . . ?
C41 C40 N52 C37 -43.08(16) . . . . ?
C41 C40 N52 C46 126.05(11) . . . . ?
C41 C42 C43 C44 0.54(18) . . . . ?
C42 C43 C44 C45 -0.67(18) . . . . ?
C43 C44 C45 C40 -0.02(17) . . . . ?
C45 C40 C41 C42 -0.96(17) . . . . ?
C45 C40 N52 C37 138.73(11) . . . . ?
C45 C40 N52 C46 -52.14(15) . . . . ?
C46 C47 C48 C49 1.61(17) . . . . ?
C47 C46 C51 C50 -3.11(17) . . . . ?
C47 C46 N52 C37 134.62(11) . . . . ?
C47 C46 N52 C40 -34.53(15) . . . . ?
C47 C48 C49 C50 -2.04(17) . . . . ?
C48 C49 C50 C51 -0.12(17) . . . . ?
C49 C50 C51 C46 2.71(17) . . . . ?
C51 C46 C47 C48 0.97(17) . . . . ?
C51 C46 N52 C37 -44.95(15) . . . . ?
C51 C46 N52 C40 145.91(11) . . . . ?
N52 C37 C38 C39 -179.15(11) . . . . ?
N52 C40 C41 C42 -179.15(10) . . . . ?
N52 C40 C45 C44 179.07(10) . . . . ?
N52 C46 C47 C48 -178.60(10) . . . . ?
N52 C46 C51 C50 176.46(10) . . . . ?
C53 C54 C55 C56 0.6(2) . . . . ?
C54 C53 C58 C57 0.2(2) . . . . ?
C54 C53 C59 O59 164.4(2) . . . . ?
C54 C55 C56 C57 0.4(2) . . . . ?
C55 C56 C57 C58 -1.1(2) . . . . ?
C56 C57 C58 C53 0.8(2) . . . . ?
C58 C53 C54 C55 -1.0(2) . . . . ?
C58 C53 C59 O59 -16.8(3) . . . . ?
C59 C53 C54 C55 177.87(13) . . . . ?
C59 C53 C58 C57 -178.58(14) . . . . ?
O60 O59 C59 C53 170.5(2) . . . . ?

loop_
_exptl_oxdiff_crystal_face_indexfrac_h
_exptl_oxdiff_crystal_face_indexfrac_k
_exptl_oxdiff_crystal_face_indexfrac_l
_exptl_oxdiff_crystal_face_x
_exptl_oxdiff_crystal_face_y
_exptl_oxdiff_crystal_face_z
-6.9890 -0.9996 -4.0252 0.5256 0.8288 -0.0315
6.9890 0.9996 4.0252 -0.5256 -0.8288 0.0315
-1.0053 0.9951 14.9843 0.6432 -0.4420 -0.5992
-0.9944 -5.9973 8.9620 0.7125 -0.5007 0.4289
0.9901 6.9941 0.0325 -0.3990 0.1910 -0.8140
1.0040 0.0041 -14.9802 -0.6871 0.4839 0.4774
-5.9940 -1.0022 6.9666 0.8709 0.2971 -0.3146
5.9940 1.0022 -6.9666 -0.8709 -0.2971 0.3146
